data_7214663
loop_
_publ_author_name
'Earl, Lyndsey D.'
'Patrick, Brian O.'
'Wolf, Michael O.'

_publ_section_title
;
 Synthesis, structure, and luminescent properties of
 oligothiophene-containing metal--organic frameworks
;
_journal_issue 18
_journal_name_full CrystEngComm
_journal_page_first 5801
_journal_paper_doi 10.1039/c2ce25529d
_journal_volume 14
_journal_year 2012
_chemical_formula_sum 'C201 H257 N15 O32 S12 Zn6'
_chemical_formula_weight 4172.16
_chemical_name_systematic
;
?
;
_space_group_IT_number 15
_symmetry_cell_setting monoclinic
_symmetry_space_group_name_Hall '-C 2yc'
_symmetry_space_group_name_H-M 'C 1 2/c 1'
_atom_sites_solution_hydrogens geom
_atom_sites_solution_primary direct
_atom_sites_solution_secondary difmap
_audit_creation_method SHELXL-97
_cell_angle_alpha 90.00
_cell_angle_beta 121.737(2)
_cell_angle_gamma 90.00
_cell_formula_units_Z 4
_cell_length_a 31.138(2)
_cell_length_b 39.627(2)
_cell_length_c 22.721(2)
_cell_measurement_reflns_used 9854
_cell_measurement_temperature 100(2)
_cell_measurement_theta_max 26.31
_cell_measurement_theta_min 2.22
_cell_volume 23843(3)
_computing_structure_refinement 'SHELXL-97 (Sheldrick, 2008)'
_diffrn_ambient_temperature 100(2)
_diffrn_measured_fraction_theta_full 1.000
_diffrn_measured_fraction_theta_max 0.999
_diffrn_measurement_device_type 'Bruker X8 APEX II'
_diffrn_measurement_method 'area detector'
_diffrn_radiation_monochromator graphite
_diffrn_radiation_source 'fine-focus sealed tube'
_diffrn_radiation_type MoK\a
_diffrn_radiation_wavelength 0.71069
_diffrn_reflns_av_R_equivalents 0.066
_diffrn_reflns_av_sigmaI/netI 0.0628
_diffrn_reflns_limit_h_max 28
_diffrn_reflns_limit_h_min -33
_diffrn_reflns_limit_k_max 43
_diffrn_reflns_limit_k_min 0
_diffrn_reflns_limit_l_max 24
_diffrn_reflns_limit_l_min 0
_diffrn_reflns_number 16035
_diffrn_reflns_theta_full 22.50
_diffrn_reflns_theta_max 22.72
_diffrn_reflns_theta_min 1.47
_exptl_absorpt_coefficient_mu 0.761
_exptl_absorpt_correction_T_max 0.906
_exptl_absorpt_correction_T_min 0.820
_exptl_absorpt_correction_type multi-scan
_exptl_crystal_colour yellow
_exptl_crystal_density_diffrn 1.162
_exptl_crystal_density_method 'not measured'
_exptl_crystal_description prism
_exptl_crystal_F_000 8784
_exptl_crystal_size_max 0.25
_exptl_crystal_size_mid 0.18
_exptl_crystal_size_min 0.13
_platon_squeeze_details
;
;
_refine_diff_density_max 0.475
_refine_diff_density_min -0.496
_refine_diff_density_rms 0.076
_refine_ls_extinction_method none
_refine_ls_goodness_of_fit_ref 1.078
_refine_ls_hydrogen_treatment constr
_refine_ls_matrix_type full
_refine_ls_number_parameters 1385
_refine_ls_number_reflns 16035
_refine_ls_number_restraints 1977
_refine_ls_restrained_S_all 1.045
_refine_ls_R_factor_all 0.0876
_refine_ls_R_factor_gt 0.0542
_refine_ls_shift/su_max 0.035
_refine_ls_shift/su_mean 0.007
_refine_ls_structure_factor_coef Fsqd
_refine_ls_weighting_details 'calc w=1/[\s^2^(Fo^2^)+(0.0930P)^2^+0.0000P] where P=(Fo^2^+2Fc^2^)/3'
_refine_ls_weighting_scheme calc
_refine_ls_wR_factor_gt 0.1488
_refine_ls_wR_factor_ref 0.1611
_reflns_number_gt 10893
_reflns_number_total 16035
_reflns_threshold_expression >2\s(I)
_cod_data_source_file c2ce25529d.txt
_cod_data_source_block 5
_cod_original_cell_volume 23844(3)
_cod_original_sg_symbol_H-M 'C 2/c'
_cod_database_code 7214663

loop_
_symmetry_equiv_pos_as_xyz
'x, y, z'
'-x, y, -z+1/2'
'x+1/2, y+1/2, z'
'-x+1/2, y+1/2, -z+1/2'
'-x, -y, -z'
'x, -y, z-1/2'
'-x+1/2, -y+1/2, -z'
'x+1/2, -y+1/2, z-1/2'

loop_
_atom_site_label
_atom_site_type_symbol
_atom_site_fract_x
_atom_site_fract_y
_atom_site_fract_z
_atom_site_U_iso_or_equiv
_atom_site_adp_type
_atom_site_occupancy
_atom_site_symmetry_multiplicity
_atom_site_calc_flag
_atom_site_refinement_flags
_atom_site_disorder_assembly
_atom_site_disorder_group
C1 C 0.57469(19) 0.01076(12) 0.9584(3) 0.0324(12) Uani 1 1 d U . .
C2 C 0.6213(2) 0.03182(12) 1.0001(3) 0.0393(13) Uani 1 1 d DU A .
C3 C 0.6596(3) 0.02768(15) 1.0641(3) 0.077(2) Uani 1 1 d DU A .
H3 H 0.6615 0.0099 1.0921 0.093 Uiso 1 1 calc R . .
C4 C 0.6982(2) 0.05299(16) 1.0868(3) 0.088(3) Uani 1 1 d DU . .
C5 C 0.68586(19) 0.07620(12) 1.0365(3) 0.0413(14) Uani 1 1 d DU A .
C6 C 0.71151(18) 0.10787(12) 1.0411(3) 0.0388(13) Uani 1 1 d U . .
C7 C 0.72829(18) 0.12049(13) 1.0003(3) 0.0400(13) Uani 1 1 d U A .
C8 C 0.74831(18) 0.15345(12) 1.0220(3) 0.0371(13) Uani 1 1 d U . .
H8 H 0.7614 0.1660 1.0005 0.045 Uiso 1 1 calc R A .
C9 C 0.74662(18) 0.16503(12) 1.0769(3) 0.0351(13) Uani 1 1 d U A .
C10 C 0.76238(18) 0.19785(12) 1.1132(3) 0.0369(13) Uani 1 1 d U . .
C11 C 0.3995(2) -0.01516(13) 0.8155(3) 0.0360(13) Uani 1 1 d U . .
C12 C 0.35893(18) 0.00999(11) 0.7960(3) 0.0339(12) Uani 1 1 d U . .
C13 C 0.3082(2) 0.00528(13) 0.7593(3) 0.0500(15) Uani 1 1 d U . .
H13 H 0.2934 -0.0155 0.7405 0.060 Uiso 1 1 calc R . .
C14 C 0.27936(19) 0.03485(13) 0.7516(3) 0.0526(16) Uani 1 1 d U . .
C15 C 0.31059(18) 0.06207(12) 0.7826(3) 0.0400(13) Uani 1 1 d U . .
C16 C 0.29754(17) 0.09696(12) 0.7863(3) 0.0370(13) Uani 1 1 d U B .
C17 C 0.27809(19) 0.10996(13) 0.8234(3) 0.0454(14) Uani 1 1 d U . .
C18 C 0.27316(18) 0.14577(12) 0.8164(3) 0.0402(14) Uani 1 1 d U B .
H18 H 0.2603 0.1588 0.8377 0.048 Uiso 1 1 calc R . .
C19 C 0.28885(17) 0.15893(12) 0.7761(3) 0.0351(13) Uani 1 1 d U . .
C20 C 0.78759(17) 0.30594(13) 1.2546(3) 0.0356(13) Uani 1 1 d U . .
C21 C 0.69397(19) 0.27482(12) 1.0890(3) 0.0366(13) Uani 1 1 d U . .
C22 C 0.64509(17) 0.28681(12) 1.0306(3) 0.0367(13) Uani 1 1 d U . .
C23 C 0.63560(17) 0.30085(12) 0.9696(3) 0.0400(14) Uani 1 1 d U . .
H23 H 0.6605 0.3048 0.9596 0.048 Uiso 1 1 calc R . .
C24 C 0.58386(19) 0.30874(12) 0.9235(3) 0.0406(14) Uani 1 1 d U . .
C25 C 0.55540(18) 0.29976(12) 0.9506(3) 0.0374(13) Uani 1 1 d U . .
C26 C 0.49981(17) 0.30082(12) 0.9181(3) 0.0346(12) Uani 1 1 d U C .
C27 C 0.4716(2) 0.31401(14) 0.9427(3) 0.0444(14) Uani 1 1 d U . .
C28 C 0.41977(18) 0.30660(13) 0.8991(3) 0.0402(13) Uani 1 1 d U C .
H28 H 0.3953 0.3137 0.9080 0.048 Uiso 1 1 calc R . .
C29 C 0.40925(17) 0.28776(12) 0.8423(3) 0.0337(12) Uani 1 1 d U . .
C30 C 0.85972(18) 0.22536(12) 1.2866(3) 0.0345(13) Uani 1 1 d U . .
C31 C 0.50439(17) -0.06221(11) 1.0248(3) 0.0289(12) Uani 1 1 d U . .
H31 H 0.5267 -0.0447 1.0492 0.035 Uiso 1 1 calc R . .
C32 C 0.45336(19) -0.09008(12) 0.9239(3) 0.0415(14) Uani 1 1 d U . .
H32 H 0.4390 -0.0918 0.8763 0.050 Uiso 1 1 calc R . .
C33 C 0.49324(17) -0.08528(12) 1.0610(3) 0.0312(12) Uani 1 1 d U . .
H33 H 0.5075 -0.0828 1.1084 0.037 Uiso 1 1 calc R . .
C34 C 0.4415(2) -0.11410(13) 0.9555(3) 0.0472(15) Uani 1 1 d U . .
H34 H 0.4206 -0.1320 0.9300 0.057 Uiso 1 1 calc R . .
C35 C 0.46094(17) -0.11187(11) 1.0264(3) 0.0307(12) Uani 1 1 d U . .
C36 C 0.44651(17) -0.13482(12) 1.0625(3) 0.0355(13) Uani 1 1 d U . .
H36 H 0.4586 -0.1305 1.1089 0.043 Uiso 1 1 calc R . .
C37 C 0.41705(17) -0.16175(12) 1.0336(3) 0.0363(13) Uani 1 1 d U . .
H37 H 0.4099 -0.1684 0.9901 0.044 Uiso 1 1 calc R . .
C38 C 0.39505(18) -0.18164(12) 1.0661(3) 0.0378(13) Uani 1 1 d U . .
C39 C 0.4064(2) -0.17667(15) 1.1330(3) 0.0595(18) Uani 1 1 d U . .
H39 H 0.4319 -0.1617 1.1620 0.071 Uiso 1 1 calc R . .
C40 C 0.35862(17) -0.20583(12) 1.0274(3) 0.0347(12) Uani 1 1 d U . .
H40 H 0.3510 -0.2112 0.9831 0.042 Uiso 1 1 calc R . .
C41 C 0.8802(2) 0.30625(15) 1.1568(3) 0.0586(18) Uani 1 1 d U . .
H41 H 0.8882 0.3101 1.2019 0.070 Uiso 1 1 calc R . .
C42 C 0.83409(18) 0.27828(12) 1.0547(3) 0.0356(13) Uani 1 1 d U . .
H42 H 0.8095 0.2624 1.0275 0.043 Uiso 1 1 calc R . .
C43 C 0.6950(2) 0.22552(15) 1.2928(3) 0.0614(18) Uani 1 1 d U . .
H43 H 0.6983 0.2487 1.3009 0.074 Uiso 1 1 calc R . .
C44 C 0.7100(3) 0.17931(16) 1.2482(4) 0.075(2) Uani 1 1 d U . .
H44 H 0.7247 0.1694 1.2260 0.090 Uiso 1 1 calc R . .
C45 C 0.6701(2) 0.20734(15) 1.3164(4) 0.0676(19) Uani 1 1 d U . .
H45 H 0.6589 0.2178 1.3426 0.081 Uiso 1 1 calc R . .
C46 C 0.6837(3) 0.15856(16) 1.2689(4) 0.072(2) Uani 1 1 d U . .
H46 H 0.6812 0.1354 1.2607 0.087 Uiso 1 1 calc R . .
C47 C 0.6615(2) 0.17343(15) 1.3016(3) 0.0567(16) Uani 1 1 d U . .
C48 C 0.6326(2) 0.15342(15) 1.3236(3) 0.0634(18) Uani 1 1 d U . .
H48 H 0.6240 0.1640 1.3526 0.076 Uiso 1 1 calc R . .
C49 C 0.6180(2) 0.12258(15) 1.3065(3) 0.0579(17) Uani 1 1 d U . .
H49 H 0.6272 0.1118 1.2784 0.070 Uiso 1 1 calc R . .
C50 C 0.5878(2) 0.10272(13) 1.3276(3) 0.0450(14) Uani 1 1 d U . .
C51 C 0.57518(18) 0.07015(13) 1.3044(3) 0.0389(13) Uani 1 1 d U . .
H51 H 0.5841 0.0612 1.2744 0.047 Uiso 1 1 calc R . .
C52 C 0.5742(2) 0.11463(14) 1.3726(3) 0.0576(17) Uani 1 1 d U . .
H52 H 0.5823 0.1365 1.3897 0.069 Uiso 1 1 calc R . .
C53 C 0.54902(17) -0.05085(12) 0.8260(3) 0.0326(12) Uani 1 1 d U . .
H53 H 0.5407 -0.0288 0.8099 0.039 Uiso 1 1 calc R . .
C54 C 0.5487(2) -0.09380(13) 0.8918(3) 0.0503(16) Uani 1 1 d U . .
H54 H 0.5402 -0.1021 0.9227 0.060 Uiso 1 1 calc R . .
C55 C 0.7537(3) 0.0479(3) 1.1469(5) 0.068(4) Uani 0.577(8) 1 d PDU A 1
H55A H 0.7699 0.0699 1.1585 0.081 Uiso 0.577(8) 1 calc PR A 1
H55B H 0.7531 0.0401 1.1869 0.081 Uiso 0.577(8) 1 calc PR A 1
C56 C 0.7875(3) 0.0237(3) 1.1361(7) 0.089(6) Uani 0.577(8) 1 d PDU A 1
H56A H 0.7716 0.0016 1.1246 0.107 Uiso 0.577(8) 1 calc PR A 1
H56B H 0.7887 0.0315 1.0965 0.107 Uiso 0.577(8) 1 calc PR A 1
C57 C 0.8417(3) 0.0198(4) 1.1975(6) 0.098(5) Uani 0.577(8) 1 d PDU A 1
H57A H 0.8421 0.0029 1.2286 0.118 Uiso 0.577(8) 1 calc PR A 1
H57B H 0.8524 0.0410 1.2225 0.118 Uiso 0.577(8) 1 calc PR A 1
C58 C 0.8802(6) 0.0097(8) 1.1778(10) 0.258(12) Uani 0.577(8) 1 d PDU A 1
H58A H 0.8824 0.0277 1.1505 0.310 Uiso 0.577(8) 1 calc PR A 1
H58B H 0.8681 -0.0104 1.1490 0.310 Uiso 0.577(8) 1 calc PR A 1
C59 C 0.9334(6) 0.0026(8) 1.2409(13) 0.313(15) Uani 0.577(8) 1 d PDU A 1
H59A H 0.9567 0.0192 1.2418 0.376 Uiso 0.577(8) 1 calc PR A 1
H59B H 0.9326 0.0054 1.2827 0.376 Uiso 0.577(8) 1 calc PR A 1
C60 C 0.9536(11) -0.0329(8) 1.241(2) 0.43(2) Uani 0.577(8) 1 d PDU A 1
H60A H 0.9874 -0.0351 1.2805 0.643 Uiso 0.577(8) 1 calc PR A 1
H60B H 0.9536 -0.0363 1.1995 0.643 Uiso 0.577(8) 1 calc PR A 1
H60C H 0.9323 -0.0495 1.2442 0.643 Uiso 0.577(8) 1 calc PR A 1
C61 C 0.7272(2) 0.10244(14) 0.9424(3) 0.0500(15) Uani 1 1 d U . .
H61A H 0.7014 0.1126 0.8991 0.060 Uiso 1 1 calc R A .
H61B H 0.7175 0.0792 0.9425 0.060 Uiso 1 1 calc R . .
C62 C 0.7769(2) 0.10284(15) 0.9451(3) 0.0566(16) Uani 1 1 d U A .
H62A H 0.7723 0.0917 0.9041 0.068 Uiso 1 1 calc R . .
H62B H 0.7864 0.1261 0.9441 0.068 Uiso 1 1 calc R . .
C63 C 0.8195(2) 0.08573(16) 1.0083(4) 0.0676(19) Uani 1 1 d U . .
H63A H 0.8126 0.0617 1.0057 0.081 Uiso 1 1 calc R A .
H63B H 0.8211 0.0945 1.0492 0.081 Uiso 1 1 calc R . .
C64 C 0.8702(3) 0.0910(2) 1.0152(5) 0.112(3) Uani 1 1 d U A .
H64A H 0.8768 0.1150 1.0168 0.135 Uiso 1 1 calc R . .
H64B H 0.8688 0.0818 0.9747 0.135 Uiso 1 1 calc R . .
C65 C 0.9143(3) 0.0741(3) 1.0806(6) 0.163(5) Uani 1 1 d U . .
H65A H 0.9077 0.0501 1.0790 0.196 Uiso 1 1 calc R A .
H65B H 0.9156 0.0832 1.1212 0.196 Uiso 1 1 calc R . .
C66 C 0.9664(4) 0.0795(4) 1.0881(9) 0.281(10) Uani 1 1 d U A .
H66A H 0.9922 0.0687 1.1295 0.422 Uiso 1 1 calc R . .
H66B H 0.9734 0.1032 1.0905 0.422 Uiso 1 1 calc R . .
H66C H 0.9657 0.0700 1.0488 0.422 Uiso 1 1 calc R . .
C67 C 0.2219(2) 0.03635(17) 0.7111(5) 0.091(3) Uani 1 1 d U . .
H67A H 0.2113 0.0596 0.6980 0.109 Uiso 1 1 calc R . .
H67B H 0.2100 0.0290 0.7409 0.109 Uiso 1 1 calc R . .
C68 C 0.1971(2) 0.0144(2) 0.6458(4) 0.102(3) Uani 1 1 d U . .
H68A H 0.2072 0.0226 0.6146 0.122 Uiso 1 1 calc R . .
H68B H 0.2093 -0.0086 0.6585 0.122 Uiso 1 1 calc R . .
C69 C 0.1400(3) 0.0142(3) 0.6082(5) 0.132(4) Uani 1 1 d U . .
H69A H 0.1270 0.0364 0.5890 0.159 Uiso 1 1 calc R . .
H69B H 0.1295 0.0089 0.6404 0.159 Uiso 1 1 calc R . .
C70 C 0.1176(4) -0.0133(4) 0.5471(6) 0.194(6) Uani 1 1 d U . .
H70A H 0.1239 -0.0064 0.5113 0.232 Uiso 1 1 calc R . .
H70B H 0.1333 -0.0350 0.5649 0.232 Uiso 1 1 calc R . .
C71 C 0.0606(5) -0.0155(5) 0.5175(9) 0.260(8) Uani 1 1 d U . .
H71A H 0.0448 0.0063 0.5002 0.311 Uiso 1 1 calc R . .
H71B H 0.0541 -0.0229 0.5528 0.311 Uiso 1 1 calc R . .
C72 C 0.0393(7) -0.0424(6) 0.4559(10) 0.368(14) Uani 1 1 d U . .
H72A H 0.0034 -0.0443 0.4346 0.551 Uiso 1 1 calc R . .
H72B H 0.0548 -0.0639 0.4741 0.551 Uiso 1 1 calc R . .
H72C H 0.0469 -0.0350 0.4222 0.551 Uiso 1 1 calc R . .
C73 C 0.2696(7) 0.0897(5) 0.8783(5) 0.055(4) Uani 0.619(7) 1 d PDU B 1
H73A H 0.2336 0.0889 0.8607 0.066 Uiso 0.619(7) 1 calc PR B 1
H73B H 0.2812 0.0667 0.8817 0.066 Uiso 0.619(7) 1 calc PR B 1
C74 C 0.2967(4) 0.1053(2) 0.9510(5) 0.083(4) Uani 0.619(7) 1 d PDU B 1
H74A H 0.3329 0.1037 0.9712 0.099 Uiso 0.619(7) 1 calc PR B 1
H74B H 0.2879 0.1290 0.9475 0.099 Uiso 0.619(7) 1 calc PR B 1
C75 C 0.2828(5) 0.0877(2) 0.9989(5) 0.095(4) Uani 0.619(7) 1 d PDU B 1
H75A H 0.2956 0.1011 1.0406 0.114 Uiso 0.619(7) 1 calc PR B 1
H75B H 0.2464 0.0868 0.9760 0.114 Uiso 0.619(7) 1 calc PR B 1
C76 C 0.3039(6) 0.0521(3) 1.0187(7) 0.086(6) Uani 0.619(7) 1 d PDU B 1
H76A H 0.3402 0.0527 1.0397 0.103 Uiso 0.619(7) 1 calc PR B 1
H76B H 0.2896 0.0382 0.9776 0.103 Uiso 0.619(7) 1 calc PR B 1
C77 C 0.2911(4) 0.0366(3) 1.0705(6) 0.079(4) Uani 0.619(7) 1 d PDU B 1
H77A H 0.3062 0.0502 1.1122 0.095 Uiso 0.619(7) 1 calc PR B 1
H77B H 0.2548 0.0367 1.0500 0.095 Uiso 0.619(7) 1 calc PR B 1
C78 C 0.3110(6) 0.0003(3) 1.0891(7) 0.068(4) Uani 0.619(7) 1 d PDU B 1
H78A H 0.3025 -0.0089 1.1208 0.102 Uiso 0.619(7) 1 calc PR B 1
H78B H 0.3470 0.0003 1.1103 0.102 Uiso 0.619(7) 1 calc PR B 1
H78C H 0.2958 -0.0132 1.0479 0.102 Uiso 0.619(7) 1 calc PR B 1
C79 C 0.56409(19) 0.32487(14) 0.8535(3) 0.0487(15) Uani 1 1 d U . .
H79A H 0.5444 0.3083 0.8179 0.058 Uiso 1 1 calc R . .
H79B H 0.5416 0.3432 0.8479 0.058 Uiso 1 1 calc R . .
C80 C 0.60470(19) 0.33846(13) 0.8427(3) 0.0453(14) Uani 1 1 d U . .
H80A H 0.6248 0.3197 0.8429 0.054 Uiso 1 1 calc R . .
H80B H 0.6268 0.3530 0.8813 0.054 Uiso 1 1 calc R . .
C81 C 0.5848(2) 0.35823(14) 0.7757(3) 0.0506(16) Uani 1 1 d U . .
H81A H 0.5599 0.3446 0.7373 0.061 Uiso 1 1 calc R . .
H81B H 0.5680 0.3785 0.7776 0.061 Uiso 1 1 calc R . .
C82 C 0.6260(2) 0.36815(16) 0.7625(3) 0.0646(18) Uani 1 1 d U . .
H82A H 0.6508 0.3818 0.8010 0.078 Uiso 1 1 calc R . .
H82B H 0.6429 0.3479 0.7610 0.078 Uiso 1 1 calc R . .
C83 C 0.6070(3) 0.38769(19) 0.6960(4) 0.083(2) Uani 1 1 d U . .
H83A H 0.5956 0.4098 0.7003 0.100 Uiso 1 1 calc R . .
H83B H 0.5784 0.3759 0.6582 0.100 Uiso 1 1 calc R . .
C84 C 0.6495(3) 0.3917(2) 0.6793(4) 0.135(4) Uani 1 1 d U . .
H84A H 0.6794 0.4006 0.7191 0.203 Uiso 1 1 calc R . .
H84B H 0.6383 0.4069 0.6411 0.203 Uiso 1 1 calc R . .
H84C H 0.6569 0.3701 0.6676 0.203 Uiso 1 1 calc R . .
C85 C 0.492(2) 0.3355(5) 1.0045(15) 0.067(2) Uani 0.525(6) 1 d PDU C 1
H85A H 0.4748 0.3572 0.9909 0.080 Uiso 0.525(6) 1 calc PR C 1
H85B H 0.5273 0.3393 1.0233 0.080 Uiso 0.525(6) 1 calc PR C 1
C86 C 0.4849(5) 0.3204(3) 1.0623(6) 0.088(5) Uani 0.525(6) 1 d PDU C 1
H86A H 0.5069 0.3009 1.0806 0.106 Uiso 0.525(6) 1 calc PR C 1
H86B H 0.4505 0.3121 1.0400 0.106 Uiso 0.525(6) 1 calc PR C 1
C87 C 0.4946(6) 0.3422(4) 1.1258(6) 0.123(6) Uani 0.525(6) 1 d PDU C 1
H87A H 0.5272 0.3529 1.1442 0.148 Uiso 0.525(6) 1 calc PR C 1
H87B H 0.4696 0.3601 1.1076 0.148 Uiso 0.525(6) 1 calc PR C 1
C88 C 0.4943(8) 0.3266(4) 1.1884(7) 0.126(6) Uani 0.525(6) 1 d PDU C 1
H88A H 0.5211 0.3100 1.2086 0.152 Uiso 0.525(6) 1 calc PR C 1
H88B H 0.4628 0.3143 1.1695 0.152 Uiso 0.525(6) 1 calc PR C 1
C89 C 0.5000 0.3483(5) 1.2500 0.266(12) Uani 0.525(6) 2 d SPDU C 1
H89C H 0.4815 0.3691 1.2302 0.320 Uiso 0.525(6) 1 calc PR C 1
H89D H 0.4825 0.3363 1.2685 0.320 Uiso 0.525(6) 1 calc PR C 1
C90 C 0.5529(7) 0.3584(17) 1.313(2) 0.67(4) Uani 0.525(6) 1 d PDU C 1
H90D H 0.5486 0.3735 1.3426 1.010 Uiso 0.525(6) 1 calc PR C 1
H90E H 0.5721 0.3694 1.2966 1.010 Uiso 0.525(6) 1 calc PR C 1
H90F H 0.5704 0.3385 1.3384 1.010 Uiso 0.525(6) 1 calc PR C 1
C91 C 0.4704(4) 0.2068(2) 0.9680(4) 0.133(4) Uani 1 1 d U . .
H91A H 0.4789 0.2234 0.9449 0.200 Uiso 1 1 calc R . .
H91B H 0.5007 0.1976 1.0065 0.200 Uiso 1 1 calc R . .
H91C H 0.4508 0.2173 0.9844 0.200 Uiso 1 1 calc R . .
N5 N 0.4406(2) 0.17952(13) 0.9191(3) 0.0670(15) Uani 1 1 d U . .
C92 C 0.4341(2) 0.18182(17) 0.8529(3) 0.0670(19) Uani 1 1 d U . .
H92A H 0.4171 0.1620 0.8267 0.101 Uiso 1 1 calc R . .
H92B H 0.4665 0.1837 0.8576 0.101 Uiso 1 1 calc R . .
H92C H 0.4142 0.2014 0.8295 0.101 Uiso 1 1 calc R . .
C93 C 0.4240(3) 0.15393(18) 0.9381(4) 0.0686(19) Uani 1 1 d U . .
H93 H 0.4086 0.1365 0.9062 0.082 Uiso 1 1 calc R . .
O13 O 0.4267(2) 0.15063(13) 0.9937(3) 0.1015(17) Uani 1 1 d U . .
C94 C 0.5452(4) 0.2381(2) 0.2048(6) 0.152(5) Uani 1 1 d U . .
H94A H 0.5205 0.2326 0.2163 0.228 Uiso 1 1 calc R . .
H94B H 0.5354 0.2584 0.1779 0.228 Uiso 1 1 calc R . .
H94C H 0.5775 0.2413 0.2465 0.228 Uiso 1 1 calc R . .
C95 C 0.5231(4) 0.1783(2) 0.1548(5) 0.149(4) Uani 1 1 d U . .
H95A H 0.5009 0.1800 0.1721 0.223 Uiso 1 1 calc R . .
H95B H 0.5476 0.1610 0.1795 0.223 Uiso 1 1 calc R . .
H95C H 0.5038 0.1729 0.1064 0.223 Uiso 1 1 calc R . .
C96 C 0.5810(4) 0.2138(2) 0.1427(4) 0.103(3) Uani 1 1 d U . .
H96 H 0.5981 0.2342 0.1511 0.124 Uiso 1 1 calc R . .
C97 C 0.1592(3) 0.1400(2) 0.6494(4) 0.100(3) Uani 1 1 d U . .
H97A H 0.1749 0.1585 0.6405 0.150 Uiso 1 1 calc R . .
H97B H 0.1299 0.1329 0.6068 0.150 Uiso 1 1 calc R . .
H97C H 0.1827 0.1216 0.6692 0.150 Uiso 1 1 calc R . .
C98 C 0.1308(4) 0.1247(3) 0.7335(6) 0.167(5) Uani 1 1 d U . .
H98A H 0.1298 0.1027 0.7151 0.251 Uiso 1 1 calc R . .
H98B H 0.0983 0.1300 0.7263 0.251 Uiso 1 1 calc R . .
H98C H 0.1557 0.1250 0.7821 0.251 Uiso 1 1 calc R . .
C99 C 0.1479(3) 0.1832(3) 0.7146(5) 0.107(3) Uani 1 1 d U . .
H99 H 0.1586 0.1986 0.6941 0.128 Uiso 1 1 calc R . .
C103 C 0.4661(4) 0.0612(3) 0.7433(9) 0.038(5) Uani 0.50 1 d PDU . .
H10A H 0.4459 0.0803 0.7399 0.056 Uiso 0.50 1 calc PR . .
H10B H 0.4719 0.0472 0.7813 0.056 Uiso 0.50 1 calc PR . .
H10C H 0.4488 0.0484 0.7011 0.056 Uiso 0.50 1 calc PR . .
C104 C 0.5235(4) 0.1054(3) 0.7595(5) 0.043(3) Uani 0.50 1 d PDU . .
H104 H 0.5544 0.1117 0.7660 0.052 Uiso 0.50 1 calc PR . .
C105 C 0.5486(6) 0.0466(3) 0.7624(9) 0.041(4) Uani 0.50 1 d PDU . .
H10D H 0.5784 0.0568 0.7679 0.062 Uiso 0.50 1 calc PR . .
H10E H 0.5331 0.0324 0.7221 0.062 Uiso 0.50 1 calc PR . .
H10F H 0.5575 0.0332 0.8025 0.062 Uiso 0.50 1 calc PR . .
N1 N 0.48431(13) -0.06413(9) 0.9566(2) 0.0258(9) Uani 1 1 d U . .
N2 N 0.84341(14) 0.28419(10) 1.1175(2) 0.0338(10) Uani 1 1 d U . .
N3 N 0.71478(15) 0.21223(11) 1.2589(2) 0.0411(11) Uani 1 1 d U A .
N4 N 0.53517(14) -0.06220(9) 0.8687(2) 0.0298(10) Uani 1 1 d U . .
N6 N 0.5487(3) 0.21054(18) 0.1647(4) 0.101(2) Uani 1 1 d U . .
N7 N 0.1445(2) 0.15060(19) 0.6970(4) 0.094(2) Uani 1 1 d U . .
O1 O 0.54933(12) 0.01468(8) 0.8946(2) 0.0390(9) Uani 1 1 d U . .
O2 O 0.56413(13) -0.00963(8) 0.99058(19) 0.0422(9) Uani 1 1 d U . .
O3 O 0.78592(12) 0.21778(8) 1.09740(17) 0.0378(9) Uani 1 1 d U A .
O4 O 0.75051(12) 0.20322(8) 1.15752(18) 0.0381(9) Uani 1 1 d U A .
O5 O 0.44425(12) -0.00283(7) 0.85170(18) 0.0363(9) Uani 1 1 d U . .
O6 O 0.38901(13) -0.04475(9) 0.79771(19) 0.0451(9) Uani 1 1 d U . .
O7 O 0.80558(12) 0.30038(8) 1.21709(18) 0.0396(9) Uani 1 1 d U . .
O8 O 0.76755(12) 0.28423(8) 1.27326(18) 0.0426(9) Uani 1 1 d U A .
O9 O 0.73196(12) 0.27769(8) 1.08359(18) 0.0422(9) Uani 1 1 d U . .
O10 O 0.69364(12) 0.26239(8) 1.13973(18) 0.0407(9) Uani 1 1 d U A .
O11 O 0.85981(11) 0.23923(8) 1.23665(17) 0.0359(8) Uani 1 1 d U . .
O12 O 0.82266(12) 0.22176(9) 1.29424(17) 0.0403(9) Uani 1 1 d U A .
O14 O 0.1372(3) 0.1941(2) 0.7578(5) 0.169(3) Uani 1 1 d U . .
O15 O 0.5899(2) 0.19105(15) 0.1114(3) 0.115(2) Uani 1 1 d U . .
S1 S 0.63047(5) 0.06610(3) 0.96213(7) 0.0373(3) Uani 1 1 d DU . .
S2 S 0.71906(5) 0.13629(3) 1.10323(7) 0.0403(4) Uani 1 1 d U A .
S3 S 0.37336(5) 0.05117(3) 0.82121(7) 0.0368(3) Uani 1 1 d U . .
S4 S 0.31088(5) 0.12807(3) 0.74543(7) 0.0349(3) Uani 1 1 d U B .
S5 S 0.59099(5) 0.28196(3) 1.03168(7) 0.0392(3) Uani 1 1 d U . .
S6 S 0.46290(4) 0.27906(3) 0.84198(7) 0.0334(3) Uani 1 1 d U C .
Zn1 Zn 0.50362(2) -0.030389(12) 0.90658(3) 0.02616(16) Uani 1 1 d U . .
Zn2 Zn 0.752335(19) 0.238737(14) 1.22454(3) 0.03117(17) Uani 1 1 d U . .
Zn3 Zn 0.803071(19) 0.262179(13) 1.15207(3) 0.02997(17) Uani 1 1 d U A .
C73B C 0.2591(8) 0.0897(8) 0.8526(10) 0.056(6) Uani 0.381(7) 1 d PDU B 2
H73C H 0.2433 0.0703 0.8228 0.068 Uiso 0.381(7) 1 calc PR B 2
H73D H 0.2331 0.1019 0.8550 0.068 Uiso 0.381(7) 1 calc PR B 2
C74B C 0.2987(6) 0.0771(3) 0.9255(8) 0.051(4) Uani 0.381(7) 1 d PDU B 2
H74C H 0.3264 0.0667 0.9243 0.061 Uiso 0.381(7) 1 calc PR B 2
H74D H 0.3120 0.0962 0.9567 0.061 Uiso 0.381(7) 1 calc PR B 2
C75B C 0.2769(5) 0.0516(4) 0.9536(7) 0.060(5) Uani 0.381(7) 1 d PDU B 2
H75C H 0.2478 0.0615 0.9519 0.072 Uiso 0.381(7) 1 calc PR B 2
H75D H 0.2654 0.0319 0.9238 0.072 Uiso 0.381(7) 1 calc PR B 2
C76B C 0.3147(7) 0.0404(5) 1.0276(7) 0.058(5) Uani 0.381(7) 1 d PDU B 2
H76C H 0.3214 0.0592 1.0587 0.070 Uiso 0.381(7) 1 calc PR B 2
H76D H 0.3462 0.0343 1.0313 0.070 Uiso 0.381(7) 1 calc PR B 2
C77B C 0.2956(7) 0.0103(4) 1.0500(8) 0.062(5) Uani 0.381(7) 1 d PDU B 2
H77C H 0.2630 0.0159 1.0434 0.074 Uiso 0.381(7) 1 calc PR B 2
H77D H 0.2909 -0.0089 1.0206 0.074 Uiso 0.381(7) 1 calc PR B 2
C78B C 0.3318(8) 0.0003(6) 1.1257(9) 0.068(7) Uani 0.381(7) 1 d PDU B 2
H78D H 0.3175 -0.0180 1.1375 0.101 Uiso 0.381(7) 1 calc PR B 2
H78E H 0.3372 0.0192 1.1551 0.101 Uiso 0.381(7) 1 calc PR B 2
H78F H 0.3635 -0.0067 1.1319 0.101 Uiso 0.381(7) 1 calc PR B 2
C85B C 0.494(2) 0.3343(5) 1.0121(16) 0.067(2) Uani 0.475(6) 1 d PDU C 2
H85C H 0.4742 0.3297 1.0331 0.080 Uiso 0.475(6) 1 calc PR C 2
H85D H 0.5284 0.3274 1.0443 0.080 Uiso 0.475(6) 1 calc PR C 2
C86B C 0.4923(10) 0.3724(4) 0.9972(8) 0.188(11) Uani 0.475(6) 1 d PDU C 2
H86C H 0.4576 0.3794 0.9655 0.225 Uiso 0.475(6) 1 calc PR C 2
H86D H 0.5114 0.3769 0.9754 0.225 Uiso 0.475(6) 1 calc PR C 2
C87B C 0.5149(11) 0.3931(4) 1.0652(9) 0.213(13) Uani 0.475(6) 1 d PDU C 2
H87C H 0.4957 0.3887 1.0870 0.255 Uiso 0.475(6) 1 calc PR C 2
H87D H 0.5495 0.3862 1.0969 0.255 Uiso 0.475(6) 1 calc PR C 2
C88B C 0.5136(17) 0.4314(4) 1.0509(11) 0.307(18) Uani 0.475(6) 1 d PDU C 2
H88C H 0.4793 0.4380 1.0162 0.369 Uiso 0.475(6) 1 calc PR C 2
H88D H 0.5349 0.4361 1.0326 0.369 Uiso 0.475(6) 1 calc PR C 2
C89B C 0.5318(17) 0.4523(7) 1.1173(13) 0.34(2) Uani 0.475(6) 1 d PDU C 2
H89A H 0.5624 0.4424 1.1551 0.405 Uiso 0.475(6) 1 calc PR C 2
H89B H 0.5063 0.4519 1.1295 0.405 Uiso 0.475(6) 1 calc PR C 2
C90B C 0.5424(19) 0.4895(7) 1.1069(18) 0.37(3) Uani 0.475(6) 1 d PDU C 2
H90A H 0.5473 0.5029 1.1451 0.560 Uiso 0.475(6) 1 calc PR C 2
H90B H 0.5143 0.4981 1.0647 0.560 Uiso 0.475(6) 1 calc PR C 2
H90C H 0.5723 0.4904 1.1046 0.560 Uiso 0.475(6) 1 calc PR C 2
N9 N 0.5133(3) 0.0727(3) 0.7547(8) 0.034(5) Uani 0.50 1 d PDU . .
O17 O 0.495(2) 0.12795(17) 0.756(3) 0.051(9) Uani 0.50 1 d PU . .
O20 O 0.6818(4) 0.0853(2) 1.2092(6) 0.104(4) Uani 0.50 1 d PU . .
C55B C 0.7293(5) 0.0599(3) 1.1681(8) 0.068(5) Uani 0.423(8) 1 d PDU A 2
H55C H 0.7452 0.0819 1.1793 0.081 Uiso 0.423(8) 1 calc PR A 2
H55D H 0.7085 0.0575 1.1880 0.081 Uiso 0.423(8) 1 calc PR A 2
C56B C 0.7685(5) 0.0310(4) 1.1908(7) 0.084(6) Uani 0.423(8) 1 d PDU A 2
H56C H 0.7509 0.0096 1.1761 0.101 Uiso 0.423(8) 1 calc PR A 2
H56D H 0.7896 0.0307 1.2409 0.101 Uiso 0.423(8) 1 calc PR A 2
C57B C 0.8026(6) 0.0349(5) 1.1600(11) 0.104(7) Uani 0.423(8) 1 d PDU A 2
H57C H 0.7868 0.0509 1.1219 0.124 Uiso 0.423(8) 1 calc PR A 2
H57D H 0.8348 0.0443 1.1952 0.124 Uiso 0.423(8) 1 calc PR A 2
C58B C 0.8120(8) 0.0015(7) 1.1337(11) 0.257(14) Uani 0.423(8) 1 d PDU A 2
H58C H 0.7900 -0.0157 1.1342 0.309 Uiso 0.423(8) 1 calc PR A 2
H58D H 0.8027 0.0045 1.0860 0.309 Uiso 0.423(8) 1 calc PR A 2
C59B C 0.8670(8) -0.0113(9) 1.176(2) 0.225(14) Uani 0.423(8) 1 d PDU A 2
H59C H 0.8794 -0.0088 1.2251 0.270 Uiso 0.423(8) 1 calc PR A 2
H59D H 0.8878 0.0026 1.1659 0.270 Uiso 0.423(8) 1 calc PR A 2
C60B C 0.8726(14) -0.0488(10) 1.161(3) 0.44(3) Uani 0.423(8) 1 d PDU A 2
H60D H 0.9077 -0.0546 1.1846 0.653 Uiso 0.423(8) 1 calc PR A 2
H60E H 0.8574 -0.0520 1.1123 0.653 Uiso 0.423(8) 1 calc PR A 2
H60F H 0.8560 -0.0631 1.1775 0.653 Uiso 0.423(8) 1 calc PR A 2

loop_
_atom_site_aniso_label
_atom_site_aniso_U_11
_atom_site_aniso_U_22
_atom_site_aniso_U_33
_atom_site_aniso_U_23
_atom_site_aniso_U_13
_atom_site_aniso_U_12
C1 0.045(3) 0.018(3) 0.048(4) -0.006(3) 0.034(3) -0.006(2)
C2 0.050(3) 0.033(3) 0.042(4) -0.010(3) 0.029(3) -0.014(3)
C3 0.115(6) 0.054(4) 0.048(4) 0.005(3) 0.032(4) -0.049(4)
C4 0.100(5) 0.065(4) 0.045(4) 0.011(4) 0.001(4) -0.052(4)
C5 0.044(3) 0.033(3) 0.039(3) -0.001(3) 0.017(3) -0.017(2)
C6 0.039(3) 0.034(3) 0.036(3) 0.001(2) 0.015(3) -0.008(2)
C7 0.032(3) 0.049(3) 0.030(3) 0.001(3) 0.009(3) -0.011(2)
C8 0.035(3) 0.036(3) 0.035(3) 0.001(3) 0.015(3) -0.019(2)
C9 0.033(3) 0.034(3) 0.034(3) 0.003(2) 0.015(3) -0.010(2)
C10 0.028(3) 0.034(3) 0.035(3) 0.002(3) 0.006(3) -0.013(2)
C11 0.046(3) 0.028(3) 0.048(4) 0.006(3) 0.034(3) 0.010(3)
C12 0.036(3) 0.020(3) 0.051(4) -0.001(2) 0.027(3) 0.000(2)
C13 0.046(4) 0.035(3) 0.070(4) -0.008(3) 0.032(3) -0.005(3)
C14 0.032(3) 0.040(3) 0.081(5) -0.007(3) 0.027(3) 0.001(3)
C15 0.033(3) 0.037(3) 0.053(4) 0.004(3) 0.024(3) 0.011(2)
C16 0.025(3) 0.037(3) 0.049(4) -0.004(3) 0.019(3) 0.007(2)
C17 0.044(3) 0.041(3) 0.059(4) 0.008(3) 0.032(3) 0.013(3)
C18 0.042(3) 0.037(3) 0.048(4) 0.007(3) 0.028(3) 0.021(2)
C19 0.029(3) 0.033(3) 0.033(3) 0.000(2) 0.009(3) 0.010(2)
C20 0.022(3) 0.043(3) 0.026(3) 0.003(3) 0.001(2) -0.011(2)
C21 0.036(3) 0.024(3) 0.036(3) -0.004(2) 0.009(3) -0.014(2)
C22 0.025(3) 0.028(3) 0.042(4) -0.003(3) 0.007(3) -0.007(2)
C23 0.021(3) 0.038(3) 0.043(4) 0.006(3) 0.004(3) -0.007(2)
C24 0.038(3) 0.031(3) 0.041(3) 0.000(3) 0.013(3) -0.011(2)
C25 0.033(3) 0.032(3) 0.033(3) -0.002(2) 0.008(3) -0.004(2)
C26 0.029(3) 0.035(3) 0.028(3) 0.000(2) 0.007(3) -0.004(2)
C27 0.042(3) 0.047(3) 0.034(3) -0.012(3) 0.013(3) -0.001(3)
C28 0.034(3) 0.043(3) 0.036(3) -0.008(3) 0.013(3) 0.007(2)
C29 0.026(3) 0.036(3) 0.036(3) 0.004(3) 0.015(3) 0.007(2)
C30 0.029(3) 0.033(3) 0.028(3) -0.005(2) 0.005(3) -0.008(2)
C31 0.027(3) 0.023(3) 0.041(3) -0.008(2) 0.021(3) -0.007(2)
C32 0.053(3) 0.039(3) 0.027(3) -0.005(3) 0.017(3) -0.026(3)
C33 0.031(3) 0.037(3) 0.030(3) -0.003(2) 0.019(2) -0.009(2)
C34 0.057(4) 0.041(3) 0.033(3) -0.005(3) 0.016(3) -0.035(3)
C35 0.033(3) 0.031(3) 0.032(3) -0.004(2) 0.020(3) -0.011(2)
C36 0.033(3) 0.043(3) 0.030(3) 0.001(2) 0.016(3) -0.015(2)
C37 0.037(3) 0.043(3) 0.033(3) 0.000(2) 0.021(3) -0.012(2)
C38 0.039(3) 0.037(3) 0.031(3) 0.005(2) 0.014(3) -0.016(2)
C39 0.063(4) 0.075(4) 0.031(4) -0.012(3) 0.018(3) -0.052(3)
C40 0.038(3) 0.033(3) 0.031(3) -0.004(2) 0.017(3) -0.016(2)
C41 0.059(4) 0.078(4) 0.031(3) -0.007(3) 0.018(3) -0.052(3)
C42 0.030(3) 0.029(3) 0.043(4) -0.001(3) 0.016(3) -0.013(2)
C43 0.074(4) 0.049(4) 0.079(5) -0.006(3) 0.053(4) -0.027(3)
C44 0.102(5) 0.054(4) 0.103(6) -0.006(4) 0.078(5) -0.026(4)
C45 0.095(5) 0.049(4) 0.087(5) -0.016(4) 0.068(5) -0.033(4)
C46 0.107(5) 0.051(4) 0.090(5) -0.007(4) 0.073(5) -0.029(4)
C47 0.068(4) 0.055(4) 0.071(4) 0.004(3) 0.053(4) -0.015(3)
C48 0.087(5) 0.054(4) 0.077(5) 0.000(4) 0.062(4) -0.016(4)
C49 0.073(4) 0.056(4) 0.057(4) -0.008(3) 0.043(4) -0.030(3)
C50 0.060(4) 0.044(3) 0.048(4) -0.010(3) 0.040(3) -0.023(3)
C51 0.045(3) 0.047(3) 0.034(3) -0.005(3) 0.027(3) -0.014(3)
C52 0.101(5) 0.033(3) 0.076(5) -0.019(3) 0.071(4) -0.032(3)
C53 0.040(3) 0.025(3) 0.042(3) 0.002(2) 0.027(3) 0.003(2)
C54 0.081(4) 0.034(3) 0.064(4) 0.011(3) 0.058(4) 0.018(3)
C55 0.075(8) 0.055(8) 0.047(7) 0.001(6) 0.014(7) -0.023(6)
C56 0.024(7) 0.092(10) 0.096(11) 0.029(8) -0.007(7) -0.007(7)
C57 0.019(6) 0.143(11) 0.097(10) 0.053(9) 0.007(6) 0.012(6)
C58 0.111(14) 0.32(2) 0.28(2) 0.03(2) 0.061(15) 0.007(17)
C59 0.101(15) 0.40(3) 0.37(3) 0.07(3) 0.083(18) 0.122(18)
C60 0.28(4) 0.55(5) 0.43(5) 0.13(4) 0.18(4) 0.08(4)
C61 0.055(4) 0.050(4) 0.041(4) -0.005(3) 0.023(3) -0.020(3)
C62 0.064(4) 0.056(4) 0.056(4) -0.004(3) 0.036(4) -0.014(3)
C63 0.074(5) 0.054(4) 0.082(5) -0.016(4) 0.046(4) -0.012(3)
C64 0.078(6) 0.109(7) 0.156(9) -0.058(6) 0.066(6) -0.017(5)
C65 0.060(6) 0.159(9) 0.197(12) -0.058(9) 0.017(7) 0.013(6)
C66 0.067(7) 0.258(15) 0.43(2) -0.190(16) 0.069(11) -0.030(8)
C67 0.038(4) 0.064(5) 0.150(8) -0.015(5) 0.036(5) 0.005(3)
C68 0.036(4) 0.135(7) 0.100(7) 0.011(6) 0.012(4) -0.007(4)
C69 0.059(5) 0.169(9) 0.131(8) -0.005(7) 0.023(6) -0.024(6)
C70 0.095(8) 0.278(14) 0.107(9) -0.024(9) -0.016(7) -0.058(9)
C71 0.113(10) 0.347(19) 0.217(15) -0.082(14) 0.017(10) -0.091(11)
C72 0.25(2) 0.54(3) 0.23(2) -0.19(2) 0.076(17) -0.17(2)
C73 0.075(8) 0.065(8) 0.048(9) 0.019(8) 0.048(8) 0.020(7)
C74 0.121(9) 0.087(9) 0.061(8) 0.015(7) 0.062(7) 0.012(7)
C75 0.141(11) 0.085(9) 0.071(8) 0.001(7) 0.065(8) 0.028(8)
C76 0.072(9) 0.094(11) 0.059(9) 0.008(8) 0.013(8) -0.004(8)
C77 0.094(8) 0.094(9) 0.046(7) 0.013(7) 0.034(6) -0.010(7)
C78 0.089(14) 0.079(10) 0.040(11) 0.012(9) 0.037(10) 0.004(9)
C79 0.033(3) 0.054(4) 0.039(3) 0.012(3) 0.006(3) -0.004(3)
C80 0.042(3) 0.040(3) 0.041(4) 0.004(3) 0.013(3) -0.015(3)
C81 0.044(3) 0.047(3) 0.037(4) 0.008(3) 0.005(3) -0.006(3)
C82 0.055(4) 0.064(4) 0.048(4) 0.005(3) 0.010(3) -0.025(3)
C83 0.079(5) 0.091(5) 0.061(5) 0.015(4) 0.024(4) -0.028(4)
C84 0.137(8) 0.172(9) 0.075(6) 0.002(6) 0.040(6) -0.087(7)
C85 0.062(5) 0.073(5) 0.048(6) -0.018(4) 0.018(5) 0.000(4)
C86 0.092(9) 0.100(10) 0.038(8) -0.037(7) 0.010(7) -0.011(8)
C87 0.091(11) 0.168(15) 0.088(12) -0.060(11) 0.032(10) -0.019(10)
C88 0.169(15) 0.119(14) 0.130(16) 0.002(11) 0.106(13) 0.029(12)
C89 0.172(17) 0.23(2) 0.31(3) 0.000 0.067(19) 0.000
C90 0.38(5) 0.63(6) 0.66(6) -0.04(5) 0.03(5) 0.00(5)
C91 0.235(11) 0.096(7) 0.054(5) -0.008(5) 0.065(7) -0.034(7)
N5 0.088(4) 0.052(3) 0.052(4) 0.003(3) 0.030(3) -0.011(3)
C92 0.061(4) 0.081(5) 0.051(4) 0.007(4) 0.023(4) -0.008(3)
C93 0.083(5) 0.067(5) 0.046(4) 0.014(4) 0.028(4) 0.015(4)
O13 0.143(5) 0.085(4) 0.078(4) 0.025(3) 0.059(4) 0.008(3)
C94 0.137(8) 0.108(7) 0.165(11) -0.068(7) 0.047(8) 0.017(6)
C95 0.122(8) 0.134(8) 0.130(9) 0.049(7) 0.025(7) -0.053(7)
C96 0.135(8) 0.071(6) 0.070(6) -0.003(5) 0.031(6) -0.030(6)
C97 0.096(6) 0.098(6) 0.086(6) -0.008(5) 0.034(5) 0.027(5)
C98 0.122(8) 0.163(10) 0.219(13) 0.097(10) 0.091(9) 0.026(7)
C99 0.079(6) 0.114(8) 0.113(8) -0.019(6) 0.041(5) 0.018(5)
C103 0.047(15) 0.003(11) 0.051(8) -0.012(10) 0.018(11) -0.005(8)
C104 0.048(6) 0.036(7) 0.019(6) -0.008(6) -0.001(6) -0.009(6)
C105 0.065(10) 0.023(10) 0.050(9) -0.002(8) 0.039(9) 0.011(7)
N1 0.031(2) 0.020(2) 0.032(3) -0.0061(18) 0.021(2) -0.0048(17)
N2 0.032(2) 0.038(2) 0.025(3) 0.002(2) 0.010(2) -0.0171(19)
N3 0.037(3) 0.038(3) 0.053(3) 0.002(2) 0.027(2) -0.011(2)
N4 0.040(2) 0.019(2) 0.038(3) 0.0085(19) 0.026(2) 0.0080(18)
N6 0.101(5) 0.097(5) 0.090(5) -0.009(4) 0.040(5) -0.026(4)
N7 0.066(4) 0.088(5) 0.116(6) 0.011(5) 0.040(4) 0.011(4)
O1 0.035(2) 0.0283(19) 0.053(3) -0.0030(18) 0.023(2) -0.0033(15)
O2 0.057(2) 0.030(2) 0.056(3) -0.0078(18) 0.042(2) -0.0169(17)
O3 0.0375(19) 0.035(2) 0.038(2) -0.0005(17) 0.0172(18) -0.0199(16)
O4 0.038(2) 0.035(2) 0.040(2) -0.0047(17) 0.0199(19) -0.0141(16)
O5 0.035(2) 0.0249(18) 0.058(3) 0.0077(17) 0.031(2) 0.0089(16)
O6 0.056(2) 0.031(2) 0.059(3) -0.0050(19) 0.037(2) 0.0059(18)
O7 0.035(2) 0.037(2) 0.040(2) -0.0026(17) 0.0159(19) -0.0114(16)
O8 0.043(2) 0.036(2) 0.043(2) 0.0011(17) 0.0184(19) -0.0159(17)
O9 0.029(2) 0.046(2) 0.040(2) 0.0071(18) 0.0094(18) -0.0118(16)
O10 0.0282(19) 0.046(2) 0.034(2) 0.0068(18) 0.0068(17) -0.0051(16)
O11 0.0277(18) 0.043(2) 0.032(2) 0.0089(17) 0.0118(17) -0.0044(15)
O12 0.0220(18) 0.056(2) 0.038(2) 0.0077(18) 0.0126(17) -0.0078(16)
O14 0.167(7) 0.177(7) 0.199(9) -0.046(6) 0.120(7) -0.003(6)
O15 0.169(6) 0.086(4) 0.087(4) -0.032(3) 0.066(4) -0.036(4)
S1 0.0355(7) 0.0308(7) 0.0445(9) -0.0010(6) 0.0203(7) -0.0103(6)
S2 0.0436(8) 0.0377(8) 0.0391(8) -0.0023(6) 0.0214(7) -0.0206(6)
S3 0.0308(7) 0.0271(7) 0.0564(9) -0.0015(6) 0.0255(7) 0.0050(5)
S4 0.0325(7) 0.0354(7) 0.0355(8) -0.0025(6) 0.0169(6) 0.0094(6)
S5 0.0287(7) 0.0431(8) 0.0349(8) 0.0002(6) 0.0092(6) -0.0059(6)
S6 0.0233(7) 0.0382(7) 0.0301(8) -0.0019(6) 0.0082(6) 0.0020(5)
Zn1 0.0346(3) 0.0164(3) 0.0385(4) -0.0004(2) 0.0267(3) 0.0002(2)
Zn2 0.0236(3) 0.0333(3) 0.0321(4) 0.0060(3) 0.0116(3) -0.0110(2)
Zn3 0.0232(3) 0.0323(3) 0.0282(3) 0.0040(3) 0.0093(3) -0.0130(2)
C73B 0.089(14) 0.060(11) 0.054(12) 0.043(10) 0.061(11) 0.054(10)
C74B 0.108(11) 0.018(7) 0.054(10) 0.007(7) 0.061(9) 0.013(8)
C75B 0.061(10) 0.056(10) 0.066(11) 0.007(9) 0.036(9) -0.010(8)
C76B 0.063(11) 0.078(12) 0.042(10) -0.006(9) 0.033(9) -0.004(10)
C77B 0.100(13) 0.059(12) 0.043(11) 0.008(10) 0.049(11) 0.012(10)
C78B 0.054(14) 0.088(14) 0.047(16) -0.005(13) 0.017(12) 0.014(11)
C85B 0.062(5) 0.073(5) 0.048(6) -0.018(4) 0.018(5) 0.000(4)
C86B 0.236(18) 0.111(14) 0.085(13) -0.045(11) -0.006(14) 0.036(14)
C87B 0.27(2) 0.112(16) 0.126(17) -0.064(14) 0.019(17) 0.055(17)
C88B 0.36(3) 0.21(2) 0.20(2) -0.08(2) 0.04(2) 0.00(3)
C89B 0.40(3) 0.21(3) 0.24(3) -0.13(2) 0.06(3) 0.03(3)
C90B 0.47(5) 0.15(3) 0.32(4) 0.03(3) 0.09(4) -0.04(4)
N9 0.038(15) 0.031(7) 0.043(7) 0.006(7) 0.028(12) 0.014(5)
O17 0.049(17) 0.022(3) 0.053(15) -0.009(7) 0.007(7) -0.008(7)
O20 0.112(8) 0.052(6) 0.149(11) -0.018(6) 0.070(8) -0.023(5)
C55B 0.096(12) 0.046(9) 0.045(9) -0.001(7) 0.027(8) -0.036(8)
C56B 0.065(10) 0.091(11) 0.070(11) 0.019(10) 0.017(9) -0.029(9)
C57B 0.044(11) 0.157(15) 0.073(13) 0.014(12) 0.006(10) -0.036(11)
C58B 0.154(18) 0.23(2) 0.208(19) 0.037(18) -0.028(17) -0.035(17)
C59B 0.130(18) 0.21(2) 0.23(2) 0.04(2) 0.026(17) -0.018(19)
C60B 0.34(5) 0.34(5) 0.33(5) -0.01(4) -0.02(4) -0.16(4)

loop_
_atom_type_symbol
_atom_type_description
_atom_type_scat_dispersion_real
_atom_type_scat_dispersion_imag
_atom_type_scat_source
C C 0.0033 0.0016 'International Tables Vol C Tables 4.2.6.8 and 6.1.1.4'
H H 0.0000 0.0000 'International Tables Vol C Tables 4.2.6.8 and 6.1.1.4'
N N 0.0061 0.0033 'International Tables Vol C Tables 4.2.6.8 and 6.1.1.4'
O O 0.0106 0.0060 'International Tables Vol C Tables 4.2.6.8 and 6.1.1.4'
S S 0.1246 0.1234 'International Tables Vol C Tables 4.2.6.8 and 6.1.1.4'
Zn Zn 0.2839 1.4301 'International Tables Vol C Tables 4.2.6.8 and 6.1.1.4'

loop_
_geom_angle_atom_site_label_1
_geom_angle_atom_site_label_2
_geom_angle_atom_site_label_3
_geom_angle
_geom_angle_site_symmetry_1
_geom_angle_site_symmetry_3
O1 C1 O2 124.4(5) . .
O1 C1 C2 118.5(4) . .
O2 C1 C2 117.1(5) . .
O1 C1 Zn1 70.7(3) . .
O2 C1 Zn1 53.8(2) . .
C2 C1 Zn1 170.4(4) . .
C3 C2 C1 129.8(5) . .
C3 C2 S1 111.1(4) . .
C1 C2 S1 119.0(4) . .
C2 C3 C4 114.2(5) . .
C5 C4 C3 111.0(5) . .
C5 C4 C55 121.2(7) . .
C3 C4 C55 124.1(7) . .
C5 C4 C55B 126.2(7) . .
C3 C4 C55B 114.9(7) . .
C55 C4 C55B 44.4(6) . .
C4 C5 C6 128.3(5) . .
C4 C5 S1 111.4(4) . .
C6 C5 S1 120.1(4) . .
C7 C6 C5 130.5(5) . .
C7 C6 S2 112.2(4) . .
C5 C6 S2 117.1(4) . .
C6 C7 C8 110.6(5) . .
C6 C7 C61 125.7(5) . .
C8 C7 C61 123.7(5) . .
C9 C8 C7 114.2(4) . .
C8 C9 C10 130.4(5) . .
C8 C9 S2 111.4(4) . .
C10 C9 S2 118.1(4) . .
O3 C10 O4 125.8(5) . .
O3 C10 C9 117.9(5) . .
O4 C10 C9 116.3(4) . .
O6 C11 O5 125.9(4) . .
O6 C11 C12 120.4(5) . .
O5 C11 C12 113.8(4) . .
C13 C12 C11 128.7(5) . .
C13 C12 S3 110.7(4) . .
C11 C12 S3 120.6(4) . .
C12 C13 C14 114.6(5) . .
C15 C14 C13 110.6(5) . .
C15 C14 C67 124.7(5) . .
C13 C14 C67 124.6(5) . .
C14 C15 C16 129.2(4) . .
C14 C15 S3 111.8(4) . .
C16 C15 S3 119.0(4) . .
C17 C16 C15 128.3(5) . .
C17 C16 S4 111.9(4) . .
C15 C16 S4 119.7(4) . .
C73B C17 C16 121.6(15) . .
C73B C17 C18 126.4(15) . .
C16 C17 C18 111.2(5) . .
C73B C17 C73 16.5(11) . .
C16 C17 C73 126.4(8) . .
C18 C17 C73 121.7(8) . .
C19 C18 C17 113.8(5) . .
C18 C19 C20 129.5(5) . 8_455
C18 C19 S4 111.4(4) . .
C20 C19 S4 119.1(4) 8_455 .
O8 C20 O7 125.6(5) . .
O8 C20 C19 117.9(5) . 8_556
O7 C20 C19 116.5(5) . 8_556
O9 C21 O10 125.9(5) . .
O9 C21 C22 117.5(5) . .
O10 C21 C22 116.6(5) . .
C23 C22 C21 127.6(5) . .
C23 C22 S5 111.7(4) . .
C21 C22 S5 120.7(4) . .
C22 C23 C24 113.1(5) . .
C25 C24 C23 111.2(5) . .
C25 C24 C79 125.7(5) . .
C23 C24 C79 123.1(5) . .
C24 C25 C26 129.2(5) . .
C24 C25 S5 112.6(4) . .
C26 C25 S5 118.1(4) . .
C27 C26 C25 129.7(5) . .
C27 C26 S6 111.6(4) . .
C25 C26 S6 118.3(4) . .
C26 C27 C28 112.2(5) . .
C26 C27 C85 125(2) . .
C28 C27 C85 123(2) . .
C26 C27 C85B 125(2) . .
C28 C27 C85B 123(2) . .
C85 C27 C85B 4.5(14) . .
C29 C28 C27 113.1(5) . .
C28 C29 C30 128.3(5) . 8_455
C28 C29 S6 111.3(4) . .
C30 C29 S6 120.4(4) 8_455 .
O12 C30 O11 127.4(5) . .
O12 C30 C29 117.4(5) . 8_556
O11 C30 C29 115.3(5) . 8_556
N1 C31 C33 122.7(4) . .
N1 C32 C34 124.3(5) . .
C35 C33 C31 119.9(5) . .
C32 C34 C35 119.6(5) . .
C33 C35 C34 116.7(4) . .
C33 C35 C36 120.5(5) . .
C34 C35 C36 122.7(4) . .
C37 C36 C35 124.2(5) . .
C36 C37 C38 124.2(5) . .
C39 C38 C40 116.5(4) . .
C39 C38 C37 123.9(4) . .
C40 C38 C37 119.5(5) . .
C41 C39 C38 120.2(5) 3_445 .
C42 C40 C38 119.8(5) 3_445 .
N2 C41 C39 122.3(5) . 3
N2 C42 C40 123.5(4) . 3
N3 C43 C45 123.8(6) . .
N3 C44 C46 123.2(6) . .
C43 C45 C47 120.0(6) . .
C47 C46 C44 118.2(6) . .
C45 C47 C46 117.3(5) . .
C45 C47 C48 121.2(6) . .
C46 C47 C48 121.4(6) . .
C49 C48 C47 126.1(6) . .
C48 C49 C50 125.9(6) . .
C51 C50 C52 117.9(5) . .
C51 C50 C49 118.5(5) . .
C52 C50 C49 123.5(5) . .
C50 C51 C53 119.2(5) . 6_556
C54 C52 C50 119.1(5) 6_556 .
N4 C53 C51 123.4(4) . 6
N4 C54 C52 123.8(5) . 6
C56 C55 C4 118.6(7) . .
C57 C56 C55 115.9(9) . .
C56 C57 C58 114.6(11) . .
C57 C58 C59 113.4(12) . .
C60 C59 C58 114.1(12) . .
C7 C61 C62 114.3(5) . .
C63 C62 C61 113.6(5) . .
C62 C63 C64 112.5(6) . .
C63 C64 C65 112.9(8) . .
C64 C65 C66 113.0(11) . .
C14 C67 C68 113.3(6) . .
C69 C68 C67 113.0(7) . .
C68 C69 C70 109.7(8) . .
C71 C70 C69 107.1(11) . .
C70 C71 C72 105.9(15) . .
C74 C73 C17 114.3(10) . .
C75 C74 C73 112.5(7) . .
C76 C75 C74 113.2(7) . .
C75 C76 C77 110.5(9) . .
C78 C77 C76 110.8(8) . .
C80 C79 C24 114.2(4) . .
C79 C80 C81 114.3(4) . .
C82 C81 C80 112.9(4) . .
C83 C82 C81 113.6(5) . .
C82 C83 C84 110.8(6) . .
C27 C85 C86 114.0(13) . .
C85 C86 C87 121.4(9) . .
C88 C87 C86 122.3(11) . .
C87 C88 C89 123.1(10) . .
C90 C89 C88 121.8(11) . .
C93 N5 C92 122.7(6) . .
C93 N5 C91 121.3(6) . .
C92 N5 C91 115.9(6) . .
O13 C93 N5 126.6(7) . .
O15 C96 N6 124.5(8) . .
O14 C99 N7 123.1(11) . .
O17 C104 N9 125.1(19) . .
C31 N1 C32 116.7(4) . .
C31 N1 Zn1 121.0(3) . .
C32 N1 Zn1 122.2(3) . .
C42 N2 C41 117.5(4) . .
C42 N2 Zn3 121.5(3) . .
C41 N2 Zn3 121.0(4) . .
C44 N3 C43 117.2(5) . .
C44 N3 Zn2 118.6(4) . .
C43 N3 Zn2 124.2(4) . .
C53 N4 C54 116.6(4) . .
C53 N4 Zn1 120.7(3) . .
C54 N4 Zn1 122.2(3) . .
C96 N6 C95 119.0(8) . .
C96 N6 C94 118.3(8) . .
C95 N6 C94 122.3(9) . .
C99 N7 C97 119.7(8) . .
C99 N7 C98 119.5(9) . .
C97 N7 C98 120.4(8) . .
C1 O1 Zn1 79.9(3) . .
C1 O2 Zn1 96.5(3) . .
C10 O3 Zn3 111.8(3) . .
C10 O4 Zn2 143.5(3) . .
C11 O5 Zn1 123.0(3) . .
C20 O7 Zn3 137.7(3) . .
C20 O8 Zn2 115.9(3) . .
C21 O9 Zn3 127.2(3) . .
C21 O10 Zn2 127.3(3) . .
C30 O11 Zn3 129.6(3) . .
C30 O12 Zn2 123.1(3) . .
C5 S1 C2 92.1(3) . .
C9 S2 C6 91.5(3) . .
C12 S3 C15 92.3(2) . .
C19 S4 C16 91.7(2) . .
C22 S5 C25 91.3(3) . .
C29 S6 C26 91.9(2) . .
O5 Zn1 O2 118.63(14) . .
O5 Zn1 N1 105.52(14) . .
O2 Zn1 N1 98.18(15) . .
O5 Zn1 N4 125.78(15) . .
O2 Zn1 N4 103.44(15) . .
N1 Zn1 N4 100.23(14) . .
O5 Zn1 O1 85.94(12) . .
O2 Zn1 O1 59.16(13) . .
N1 Zn1 O1 157.26(15) . .
N4 Zn1 O1 88.07(13) . .
O5 Zn1 C1 104.21(15) . .
O2 Zn1 C1 29.78(15) . .
N1 Zn1 C1 127.96(17) . .
N4 Zn1 C1 95.64(15) . .
O1 Zn1 C1 29.41(13) . .
N3 Zn2 O12 97.66(16) . .
N3 Zn2 O8 105.55(17) . .
O12 Zn2 O8 91.28(14) . .
N3 Zn2 O4 97.75(16) . .
O12 Zn2 O4 87.08(14) . .
O8 Zn2 O4 156.64(14) . .
N3 Zn2 O10 100.96(16) . .
O12 Zn2 O10 161.11(14) . .
O8 Zn2 O10 86.78(14) . .
O4 Zn2 O10 87.32(14) . .
N3 Zn2 Zn3 165.30(14) . .
O12 Zn2 Zn3 82.28(10) . .
O8 Zn2 Zn3 89.14(10) . .
O4 Zn2 Zn3 67.54(9) . .
O10 Zn2 Zn3 78.90(10) . .
N2 Zn3 O11 98.91(15) . .
N2 Zn3 O9 103.01(15) . .
O11 Zn3 O9 158.01(14) . .
N2 Zn3 O3 98.80(15) . .
O11 Zn3 O3 90.50(13) . .
O9 Zn3 O3 87.93(14) . .
N2 Zn3 O7 99.47(15) . .
O11 Zn3 O7 87.98(14) . .
O9 Zn3 O7 86.69(14) . .
O3 Zn3 O7 161.68(13) . .
N2 Zn3 Zn2 169.39(12) . .
O11 Zn3 Zn2 77.61(9) . .
O9 Zn3 Zn2 80.50(10) . .
O3 Zn3 Zn2 91.29(9) . .
O7 Zn3 Zn2 70.55(9) . .
C17 C73B C74B 114.2(14) . .
C75B C74B C73B 112.6(10) . .
C76B C75B C74B 113.5(11) . .
C75B C76B C77B 112.6(12) . .
C78B C77B C76B 112.9(12) . .
C86B C85B C27 109.6(13) . .
C85B C86B C87B 110.7(12) . .
C88B C87B C86B 111.1(14) . .
C87B C88B C89B 111.5(15) . .
C88B C89B C90B 111.1(15) . .
C104 N9 C103 120.3(9) . .
C104 N9 C105 123.7(12) . .
C103 N9 C105 115.9(14) . .
C56B C55B C4 98.8(9) . .
C55B C56B C57B 112.2(11) . .
C58B C57B C56B 113.6(13) . .
C59B C58B C57B 114.4(14) . .
C58B C59B C60B 113.0(14) . .

loop_
_geom_bond_atom_site_label_1
_geom_bond_atom_site_label_2
_geom_bond_distance
_geom_bond_site_symmetry_2
C1 O1 1.242(6) .
C1 O2 1.245(6) .
C1 C2 1.501(7) .
C1 Zn1 2.490(5) .
C2 C3 1.319(8) .
C2 S1 1.712(5) .
C3 C4 1.436(8) .
C4 C5 1.357(7) .
C4 C55 1.553(5) .
C4 C55B 1.594(16) .
C5 C6 1.461(7) .
C5 S1 1.710(5) .
C6 C7 1.377(7) .
C6 S2 1.722(5) .
C7 C8 1.419(7) .
C7 C61 1.481(7) .
C8 C9 1.356(7) .
C9 C10 1.478(7) .
C9 S2 1.712(5) .
C10 O3 1.252(6) .
C10 O4 1.260(6) .
C11 O6 1.227(6) .
C11 O5 1.284(6) .
C11 C12 1.483(7) .
C12 C13 1.356(7) .
C12 S3 1.710(5) .
C13 C14 1.431(7) .
C14 C15 1.373(7) .
C14 C67 1.524(8) .
C15 C16 1.456(7) .
C15 S3 1.724(5) .
C16 C17 1.372(7) .
C16 S4 1.720(5) .
C17 C73B 1.36(2) .
C17 C18 1.427(7) .
C17 C73 1.618(15) .
C18 C19 1.350(7) .
C19 C20 1.469(7) 8_455
C19 S4 1.719(5) .
C20 O8 1.259(6) .
C20 O7 1.262(6) .
C20 C19 1.469(7) 8_556
C21 O9 1.257(6) .
C21 O10 1.259(6) .
C21 C22 1.475(7) .
C22 C23 1.373(7) .
C22 S5 1.708(5) .
C23 C24 1.420(7) .
C24 C25 1.367(7) .
C24 C79 1.511(7) .
C25 C26 1.483(7) .
C25 S5 1.723(5) .
C26 C27 1.369(7) .
C26 S6 1.722(5) .
C27 C28 1.410(7) .
C27 C85 1.47(2) .
C27 C85B 1.57(2) .
C28 C29 1.374(7) .
C29 C30 1.482(7) 8_455
C29 S6 1.709(5) .
C30 O12 1.262(6) .
C30 O11 1.263(6) .
C30 C29 1.482(7) 8_556
C31 N1 1.335(6) .
C31 C33 1.390(6) .
C32 N1 1.336(6) .
C32 C34 1.355(7) .
C33 C35 1.381(6) .
C34 C35 1.394(7) .
C35 C36 1.446(6) .
C36 C37 1.334(6) .
C37 C38 1.472(6) .
C38 C39 1.381(7) .
C38 C40 1.389(6) .
C39 C41 1.372(7) 3_445
C40 C42 1.364(6) 3_445
C41 N2 1.341(6) .
C41 C39 1.372(7) 3
C42 N2 1.319(6) .
C42 C40 1.364(7) 3
C43 N3 1.323(7) .
C43 C45 1.357(8) .
C44 N3 1.321(7) .
C44 C46 1.404(8) .
C45 C47 1.377(8) .
C46 C47 1.384(8) .
C47 C48 1.472(8) .
C48 C49 1.291(8) .
C49 C50 1.485(7) .
C50 C51 1.371(7) .
C50 C52 1.381(7) .
C51 C53 1.382(6) 6_556
C52 C54 1.367(7) 6_556
C53 N4 1.331(6) .
C53 C51 1.382(6) 6
C54 N4 1.337(6) .
C54 C52 1.367(7) 6
C55 C56 1.536(5) .
C56 C57 1.532(9) .
C57 C58 1.536(10) .
C58 C59 1.543(10) .
C59 C60 1.538(10) .
C61 C62 1.519(7) .
C62 C63 1.509(8) .
C63 C64 1.517(9) .
C64 C65 1.547(12) .
C65 C66 1.556(14) .
C67 C68 1.534(10) .
C68 C69 1.514(9) .
C69 C70 1.608(14) .
C70 C71 1.532(14) .
C71 C72 1.60(2) .
C73 C74 1.534(4) .
C74 C75 1.530(7) .
C75 C76 1.520(8) .
C76 C77 1.553(9) .
C77 C78 1.534(8) .
C79 C80 1.509(7) .
C80 C81 1.525(7) .
C81 C82 1.515(8) .
C82 C83 1.514(8) .
C83 C84 1.566(10) .
C85 C86 1.552(4) .
C86 C87 1.567(8) .
C87 C88 1.555(9) .
C88 C89 1.571(8) .
C89 C90 1.561(7) .
C91 N5 1.477(9) .
N5 C93 1.311(8) .
N5 C92 1.411(7) .
C93 O13 1.228(7) .
C94 N6 1.462(10) .
C95 N6 1.458(10) .
C96 O15 1.267(10) .
C96 N6 1.344(11) .
C97 N7 1.443(10) .
C98 N7 1.512(10) .
C99 O14 1.266(10) .
C99 N7 1.341(10) .
C103 N9 1.425(9) .
C104 O17 1.23(3) .
C104 N9 1.325(15) .
C105 N9 1.449(8) .
N1 Zn1 2.039(4) .
N2 Zn3 1.999(4) .
N3 Zn2 2.010(4) .
N4 Zn1 2.046(4) .
O1 Zn1 2.387(3) .
O2 Zn1 2.021(3) .
O3 Zn3 2.056(3) .
O4 Zn2 2.052(4) .
O5 Zn1 1.934(3) .
O7 Zn3 2.088(4) .
O8 Zn2 2.037(3) .
O9 Zn3 2.019(3) .
O10 Zn2 2.056(3) .
O11 Zn3 2.017(3) .
O12 Zn2 2.027(3) .
Zn2 Zn3 2.9676(8) .
C73B C74B 1.537(5) .
C74B C75B 1.529(9) .
C75B C76B 1.525(10) .
C76B C77B 1.535(10) .
C77B C78B 1.531(9) .
C85B C86B 1.542(5) .
C86B C87B 1.553(10) .
C87B C88B 1.545(10) .
C88B C89B 1.545(11) .
C89B C90B 1.552(11) .
C55B C56B 1.551(5) .
C56B C57B 1.556(10) .
C57B C58B 1.545(10) .
C58B C59B 1.545(10) .
C59B C60B 1.557(10) .

loop_
_platon_squeeze_void_nr
_platon_squeeze_void_average_x
_platon_squeeze_void_average_y
_platon_squeeze_void_average_z
_platon_squeeze_void_volume
_platon_squeeze_void_count_electrons
_platon_squeeze_void_content
1 0.000 0.269 0.250 49 3 ' '
2 0.000 0.731 0.750 49 3 ' '
3 0.250 0.250 1.000 694 144 ' '
4 0.250 0.750 0.500 694 144 ' '
5 0.500 0.231 0.750 49 3 ' '
6 0.500 0.769 0.250 49 3 ' '
7 0.750 0.250 0.500 694 144 ' '
8 0.750 0.750 1.000 694 144 ' '
